data_2004249
loop_
_publ_author_name
'Jones, R.'
'Rattray, A. G. M.'
'Scheffer, J. R.'
'Trotter, J.'

_publ_section_title
;Dimethyl
 4b,8b,8c,8d-Tetrahydrodibenzo[<i>a</i>,<i>f</i>]cyclopropa[<i>cd</i>]pentalene-8b-carboxylate-8c-thionocarboxylate
 and the Corresponding 8c-Thiolocarboxylate
;
_journal_issue 12
_journal_name_full 'Acta Crystallographica Section C'
_journal_page_first 2691
_journal_page_last 2694
_journal_paper_doi 10.1107/S0108270195009012
_journal_volume 51
_journal_year 1995
_chemical_formula_moiety 'C20 H16 O3 S'
_chemical_formula_sum 'C20 H16 O3 S'
_chemical_formula_weight 336.40
_chemical_name_systematic
;
Dimethyl 4b,8b,8c,8d-tetrahydrodibenzo[a,f]
cyclopropa[cd]pentalene-8b-carboxylate-8c-
thionocarboxylate
;
_space_group_IT_number 14
_symmetry_cell_setting monoclinic
_symmetry_space_group_name_Hall '-P 2ybc'
_symmetry_space_group_name_H-M 'P 1 21/c 1'
_atom_type_scat_source IntTabIV
_cell_angle_alpha 90
_cell_angle_beta 90.68(2)
_cell_angle_gamma 90
_cell_formula_units_Z 4
_cell_length_a 12.452(2)
_cell_length_b 16.182(2)
_cell_length_c 8.118(2)
_cell_measurement_reflns_used 24
_cell_measurement_temperature 294
_cell_measurement_theta_max 19.6
_cell_measurement_theta_min 17.6
_cell_volume 1635.6(5)
_computing_cell_refinement 'MSC/AFC Diffractometer Control Software'
_computing_data_collection
;
MSC/AFC Diffractometer Control Software
(Molecular Structure Corporation, 1988)
;
_computing_data_reduction 'TEXSAN (Molecular Structure Corporation, 1990)'
_computing_publication_material TEXSAN
_computing_structure_refinement TEXSAN
_computing_structure_solution TEXSAN
_diffrn_ambient_temperature 294
_diffrn_measurement_device 'Rigaku AFC-6S'
_diffrn_measurement_method \w-2\q
_diffrn_radiation_monochromator graphite
_diffrn_radiation_source 'X-ray tube'
_diffrn_radiation_type MoK\a
_diffrn_radiation_wavelength 0.71069
_diffrn_reflns_av_R_equivalents 0.06
_diffrn_reflns_limit_h_max 17
_diffrn_reflns_limit_h_min 0
_diffrn_reflns_limit_k_max 22
_diffrn_reflns_limit_k_min 0
_diffrn_reflns_limit_l_max 11
_diffrn_reflns_limit_l_min -11
_diffrn_reflns_number 6208
_diffrn_reflns_theta_max 30
_diffrn_standards_decay_% 0.1
_diffrn_standards_interval_count 200
_diffrn_standards_number 3
_exptl_absorpt_coefficient_mu 0.20
_exptl_absorpt_correction_T_max 1.00
_exptl_absorpt_correction_T_min 0.95
_exptl_absorpt_correction_type '\y scan (North, Phillips & Mathews, 1968)'
_exptl_crystal_colour colorless
_exptl_crystal_density_diffrn 1.366
_exptl_crystal_description prism
_exptl_crystal_F_000 704
_exptl_crystal_size_max 0.45
_exptl_crystal_size_mid 0.35
_exptl_crystal_size_min 0.25
_refine_diff_density_max 0.23
_refine_diff_density_min -0.25
_refine_ls_extinction_coef '0.96 \\times 10^-6^'
_refine_ls_extinction_method 'Zachariasen (1967) Type II, Gaussian isotropic'
_refine_ls_goodness_of_fit_obs 3.0
_refine_ls_hydrogen_treatment 'H atoms refined isotropically'
_refine_ls_matrix_type full
_refine_ls_number_constraints 0
_refine_ls_number_parameters 282
_refine_ls_number_reflns 2642
_refine_ls_number_restraints 0
_refine_ls_R_factor_obs 0.048
_refine_ls_shift/esd_max 0.0002
_refine_ls_structure_factor_coef F
_refine_ls_weighting_details 'w = 1/\s^2^(F)'
_refine_ls_weighting_scheme calc
_refine_ls_wR_factor_obs 0.055
_reflns_number_observed 2642
_reflns_number_total 4938
_reflns_observed_criterion I>3\s(I)
_cod_data_source_file fg1099.cif
_cod_data_source_block thiono
_cod_depositor_comments
;
The following automatic conversions were performed:

'_refine_ls_weighting_scheme' value 'w = 1/\s^2^(F)' was changed to
'calc'. New tag '_refine_ls_weighting_details' was created. The value
of the new tag was set to 'w = 1/\s^2^(F)'.

Automatic conversion script
Id: cif_fix_values 3143 2015-03-26 13:38:13Z robertas 
;
_cod_original_cell_volume 1635.7(5)
_cod_original_sg_symbol_H-M 'P 21/c'
_cod_database_code 2004249

loop_
_symmetry_equiv_pos_as_xyz
'   +x,   +y,   +z'
'   -x,   -y,   -z'
'   +x,1/2-y,1/2+z'
'   -x,1/2+y,1/2-z'

loop_
_atom_site_aniso_label
_atom_site_aniso_U_11
_atom_site_aniso_U_22
_atom_site_aniso_U_33
_atom_site_aniso_U_12
_atom_site_aniso_U_13
_atom_site_aniso_U_23
S .0876 .0548 .0462 .0068 .0160 .0123
O1 .067 .033 .048 .004 .005 .005
O2 .044 .061 .039 .016 -.008 -.007
O3 .052 .055 .051 .014 .001 -.018
C1 .035 .047 .058 -.001 .007 .003
C2 .033 .050 .068 .001 -.004 .013
C3 .045 .059 .054 -.012 -.017 .018
C4 .046 .047 .043 -.007 -.010 .001
C4a .034 .037 .041 -.008 -.005 .003
C5 .046 .037 .044 -.002 -.008 .004
C6 .066 .036 .061 -.008 -.023 -.001
C7 .083 .035 .050 .012 -.019 -.014
C8 .065 .044 .041 .018 -.004 -.007
C8a .044 .037 .028 .009 -.001 -.001
C9 .037 .041 .038 .003 .010 .004
C9a .031 .036 .044 -.003 .000 .005
C10 .039 .033 .034 .000 -.001 -.003
C10a .042 .030 .028 .002 -.005 .000
C11 .033 .034 .037 .000 .003 .001
C12 .036 .029 .030 .001 .004 .000
C13 .036 .037 .039 -.004 -.004 .001
C14 .092 .037 .066 .010 .004 .010
C15 .039 .033 .034 .000 .005 .004
C16 .045 .077 .064 .021 -.010 -.004

loop_
_atom_site_label
_atom_site_fract_x
_atom_site_fract_y
_atom_site_fract_z
_atom_site_U_iso_or_equiv
S .82702(8) .11226(5) -.02760(10) .0627(5)
O1 .7317(2) .16410(10) .2398(2) .0490(10)
O2 .51480(10) .02410(10) .1942(2) .0480(10)
O3 .5544(2) .08660(10) .4331(2) .0530(10)
C1 .9825(2) -0.1353(2) .3894(4) .0470(10)
C2 1.0094(2) -0.1595(2) .5478(4) .0510(10)
C3 .9557(2) -0.1259(2) .6790(4) .053(2)
C4 .8743(2) -.0678(2) .6567(4) .0460(10)
C4a .8497(2) -.0440(2) .4959(3) .0380(10)
C5 .5874(2) -0.1503(2) .2353(3) .0430(10)
C6 .6000(3) -0.2231(2) .1483(4) .054(2)
C7 .6963(3) -0.2417(2) .0736(4) .057(2)
C8 .7814(3) -0.1884(2) .0820(4) .0510(10)
C8a .7693(2) -0.1141(2) .1639(3) .0370(10)
C9 .8520(2) -.0483(2) .2022(3) .0390(10)
C9a .9040(2) -.0774(2) .3627(3) .0370(10)
C10 .7670(2) .0163(2) .4377(3) .0350(10)
C10a .6729(2) -.09560(10) .2416(3) .0330(10)
C11 .7848(2) .0278(2) .2540(3) .0340(10)
C12 .6773(2) -.01140(10) .3175(3) .0320(10)
C13 .7807(2) .1041(2) .1586(3) .0370(10)
C14 .7044(4) .2402(2) .1552(5) .065(2)
C15 .5774(2) .0398(2) .3245(3) .0350(10)
C16 .4086(3) .0602(3) .1919(5) .0620(10)
H1 1.009(2) -0.157(2) .312(3) .040(10)
H2 1.066(2) -0.201(2) .575(4) .060(10)
H3 .977(3) -0.146(2) .788(4) .080(10)
H4 .834(2) -.0400(10) .760(3) .040(10)
H5 .526(2) -0.137(2) .285(4) .060(10)
H6 .537(3) -0.253(2) .150(4) .080(10)
H7 .699(2) -0.288(2) .015(4) .050(10)
H8 .849(2) -0.196(2) .030(4) .060(10)
H9 .898(2) -.0370(10) .119(3) .030(10)
H10 .743(2) .060(2) .507(3) .040(10)
H14a .766(3) .267(2) .120(4) .080(10)
H14b .666(3) .228(3) .047(6) .130(10)
H14c .671(3) .277(2) .231(4) .080(10)
H16a .424(3) .109(3) .157(5) .110(10)
H16b .370(3) .040(2) .083(5) .090(10)
H16c .370(3) .062(3) .307(5) .130(10)

loop_
_geom_angle_atom_site_label_1
_geom_angle_atom_site_label_2
_geom_angle_atom_site_label_3
_geom_angle
_geom_angle_publ_flag
C13 O1 C14 119.6(2) no
C15 O2 C16 117.4(2) no
C2 C1 C9a 120.4(3) no
C1 C2 C3 119.6(3) no
C2 C3 C4 121.7(3) no
C3 C4 C4a 117.4(3) no
C4 C4a C9a 121.2(2) no
C4 C4a C10 128.4(2) no
C9a C4a C10 110.4(2) no
C6 C5 C10a 118.1(3) no
C5 C6 C7 120.9(3) no
C6 C7 C8 121.1(3) no
C7 C8 C8a 118.9(3) no
C8 C8a C9 129.3(3) no
C8 C8a C10a 120.2(3) no
C9 C8a C10a 110.1(2) no
C8a C9 C9a 103.9(2) no
C8a C9 C11 104.3(2) no
C9a C9 C11 103.8(2) no
C1 C9a C4a 119.7(3) no
C1 C9a C9 130.0(3) no
C4a C9a C9 109.8(2) no
C4a C10 C11 106.4(2) no
C4a C10 C12 120.2(2) no
C11 C10 C12 61.8(2) no
C5 C10a C8a 120.8(2) no
C5 C10a C12 128.4(2) no
C8a C10a C12 110.7(2) no
C9 C11 C10 104.7(2) no
C9 C11 C12 103.5(2) no
C9 C11 C13 123.0(2) no
C10 C11 C12 59.7(2) no
C10 C11 C13 128.3(2) no
C12 C11 C13 119.4(2) no
C10 C12 C10a 123.3(2) no
C10 C12 C11 58.5(2) no
C10 C12 C15 114.3(2) no
C10a C12 C11 105.0(2) no
C10a C12 C15 119.6(2) no
C11 C12 C15 120.0(2) no
S C13 O1 124.9(2) no
S C13 C11 123.4(2) no
O1 C13 C11 111.7(2) no
O2 C15 O3 124.2(2) no
O2 C15 C12 110.1(2) no
O3 C15 C12 125.7(2) no
C2 C1 H1 121(2) no
C9a C1 H1 119(2) no
C1 C2 H2 124(2) no
C3 C2 H2 116(2) no
C2 C3 H3 116(2) no
C4 C3 H3 122(2) no
C3 C4 H4 122(2) no
C4a C4 H4 121(2) no
C6 C5 H5 123(2) no
C10a C5 H5 119(2) no
C5 C6 H6 110(2) no
C7 C6 H6 129(2) no
C6 C7 H7 117(2) no
C8 C7 H7 122(2) no
C7 C8 H8 126(2) no
C8a C8 H8 115(2) no
C8a C9 H9 115(2) no
C9a C9 H9 116(2) no
C11 C9 H9 113(2) no
C4a C10 H10 121(2) no
C11 C10 H10 123(2) no
C12 C10 H10 111(2) no
O1 C14 H14a 111(2) no
O1 C14 H14b 111(2) no
O1 C14 H14c 109(2) no
H14a C14 H14b 102(3) no
H14a C14 H14c 106(3) no
H14b C14 H14c 118(3) no
O2 C16 H16a 100(2) no
O2 C16 H16b 107(2) no
O2 C16 H16c 115(2) no
H16a C16 H16b 96(3) no
H16a C16 H16c 112(3) no
H16b C16 H16c 123(3) no

loop_
_geom_bond_atom_site_label_1
_geom_bond_atom_site_label_2
_geom_bond_distance
_geom_bond_publ_flag
S C13 1.630(3) no
O1 C13 1.326(3) no
O1 C14 1.448(4) no
O2 C15 1.331(3) no
O2 C16 1.446(4) no
O3 C15 1.199(3) no
C1 C2 1.382(5) no
C1 C9a 1.369(4) no
C2 C3 1.376(5) no
C3 C4 1.393(4) no
C4 C4a 1.392(4) no
C4a C9a 1.391(4) no
C4a C10 1.491(4) no
C5 C6 1.383(4) no
C5 C10a 1.385(4) no
C6 C7 1.383(5) no
C7 C8 1.367(5) no
C8 C8a 1.383(4) no
C8a C9 1.511(4) no
C8a C10a 1.395(4) no
C9 C9a 1.523(4) no
C9 C11 1.550(4) no
C10 C11 1.522(4) no
C10 C12 1.541(4) no
C10a C12 1.496(3) no
C11 C12 1.574(4) no
C11 C13 1.458(4) no
C12 C15 1.496(4) no
C1 H1 0.80(3) no
C2 H2 1.00(3) no
C3 H3 0.98(3) no
C4 H4 1.08(2) no
C5 H5 0.90(3) no
C6 H6 0.92(3) no
C7 H7 0.89(3) no
C8 H8 0.95(3) no
C9 H9 0.91(2) no
C10 H10 0.95(3) no
C14 H14a 0.93(3) no
C14 H14b 1.01(5) no
C14 H14c 0.96(3) no
C16 H16a 0.86(4) no
C16 H16b 1.05(4) no
C16 H16c 1.06(4) no
